data_2207954
loop_
_publ_author_name
'Artur Sikorski'
'Karol Krzymi\'nski'
'Agata Bia\/lo\'nska'
'Tadeusz Lis'
'Jerzy B\/la\.zejowski'

_publ_section_title
;
 10-Methyl-9-(2-methylphenoxycarbonyl)acridinium
 trifluoromethanesulfonate
;
_journal_coeditor_code AC6227
_journal_issue 2
_journal_name_full 'Acta Crystallographica Section E'
_journal_page_first o822
_journal_page_last o824
_journal_paper_doi 10.1107/S1600536806002340
_journal_volume 62
_journal_year 2006
_chemical_formula_iupac 'C22 H18 N O2 + , C F3 O3 S -'
_chemical_formula_moiety 'C22 H18 N O2 + , C F3 O3 S -'
_chemical_formula_sum 'C23 H18 F3 N O5 S'
_chemical_formula_weight 477.45
_chemical_name_systematic
;
10-Methyl-9-(2-methylphenoxycarbonyl)acridinium trifluoromethanesulfonate
;
_space_group_IT_number 2
_symmetry_cell_setting triclinic
_symmetry_space_group_name_Hall '-P 1'
_symmetry_space_group_name_H-M 'P -1'
_atom_sites_solution_hydrogens geom
_atom_sites_solution_primary direct
_atom_sites_solution_secondary difmap
_cell_angle_alpha 80.35(3)
_cell_angle_beta 87.87(3)
_cell_angle_gamma 80.03(3)
_cell_formula_units_Z 2
_cell_length_a 9.160(2)
_cell_length_b 10.558(2)
_cell_length_c 11.060(2)
_cell_measurement_reflns_used 5975
_cell_measurement_temperature 100(2)
_cell_measurement_theta_max 25.00
_cell_measurement_theta_min 3.12
_cell_volume 1038.5(4)
_computing_cell_refinement 'CrysAlis RED (Oxford Diffraction, 2003)'
_computing_data_collection 'CrysAlis CCD (Oxford Diffraction, 2003)'
_computing_data_reduction 'CrysAlis RED'
_computing_molecular_graphics 'ORTEPII (Johnson, 1976)'
_computing_publication_material 'SHELXL97 and PLATON (Spek, 2003)'
_computing_structure_refinement 'SHELXL97 (Sheldrick, 1997)'
_computing_structure_solution 'SHELXS97 (Sheldrick, 1997)'
_diffrn_ambient_temperature 100(2)
_diffrn_measured_fraction_theta_full 0.979
_diffrn_measured_fraction_theta_max 0.979
_diffrn_measurement_device_type 'Kuma KM-4-CCD \k-geometry'
_diffrn_measurement_method \w
_diffrn_radiation_monochromator graphite
_diffrn_radiation_source 'fine-focus sealed tube'
_diffrn_radiation_type MoK\a
_diffrn_radiation_wavelength 0.71073
_diffrn_reflns_av_R_equivalents 0.034
_diffrn_reflns_av_sigmaI/netI 0.064
_diffrn_reflns_limit_h_max 10
_diffrn_reflns_limit_h_min -9
_diffrn_reflns_limit_k_max 12
_diffrn_reflns_limit_k_min -11
_diffrn_reflns_limit_l_max 12
_diffrn_reflns_limit_l_min -13
_diffrn_reflns_number 6626
_diffrn_reflns_theta_full 25.00
_diffrn_reflns_theta_max 25.00
_diffrn_reflns_theta_min 3.12
_diffrn_standards_number 0
_exptl_absorpt_coefficient_mu 0.22
_exptl_absorpt_correction_type none
_exptl_crystal_colour 'pale yellow'
_exptl_crystal_density_diffrn 1.527
_exptl_crystal_description needle
_exptl_crystal_F_000 492
_exptl_crystal_size_max 0.30
_exptl_crystal_size_mid 0.15
_exptl_crystal_size_min 0.10
_refine_diff_density_max 0.21
_refine_diff_density_min -0.31
_refine_ls_extinction_method none
_refine_ls_goodness_of_fit_ref 1.003
_refine_ls_hydrogen_treatment constr
_refine_ls_matrix_type full
_refine_ls_number_parameters 300
_refine_ls_number_reflns 3564
_refine_ls_number_restraints 0
_refine_ls_restrained_S_all 1.003
_refine_ls_R_factor_all 0.062
_refine_ls_R_factor_gt 0.034
_refine_ls_shift/su_max 0.000
_refine_ls_shift/su_mean 0.000
_refine_ls_structure_factor_coef Fsqd
_refine_ls_weighting_details 'calc w = 1/[\s^2^(Fo^2^)+(0.0245P)^2^] where P=(Fo^2^+2Fc^2^)/3'
_refine_ls_weighting_scheme calc
_refine_ls_wR_factor_gt 0.063
_refine_ls_wR_factor_ref 0.067
_reflns_number_gt 2437
_reflns_number_total 3564
_reflns_threshold_expression I>2\s(I)
_cod_data_source_file ac6227.cif
_cod_data_source_block I
_cod_database_code 2207954

loop_
_symmetry_equiv_pos_as_xyz
'x, y, z'
'-x, -y, -z'

loop_
_atom_site_label
_atom_site_fract_x
_atom_site_fract_y
_atom_site_fract_z
_atom_site_U_iso_or_equiv
_atom_site_adp_type
_atom_site_calc_flag
_atom_site_refinement_flags
_atom_site_occupancy
_atom_site_type_symbol
C1 0.1863(2) 0.99908(18) 0.03961(19) 0.0171(5) Uani d . 1 C
H1 0.1905 1.0789 0.0670 0.020 Uiso calc R 1 H
C2 0.1941(2) 0.99397(18) -0.08144(19) 0.0173(5) Uani d . 1 C
H2 0.2035 1.0700 -0.1388 0.021 Uiso calc R 1 H
C3 0.1884(2) 0.87546(18) -0.12311(19) 0.0196(5) Uani d . 1 C
H3 0.1943 0.8730 -0.2086 0.024 Uiso calc R 1 H
C4 0.1746(2) 0.76458(19) -0.04336(18) 0.0184(5) Uani d . 1 C
H4 0.1700 0.6863 -0.0736 0.022 Uiso calc R 1 H
C5 0.1632(2) 0.53996(19) 0.37890(19) 0.0202(5) Uani d . 1 C
H5 0.1727 0.4583 0.3515 0.024 Uiso calc R 1 H
C6 0.1566(2) 0.5451(2) 0.5011(2) 0.0233(5) Uani d . 1 C
H6 0.1648 0.4660 0.5578 0.028 Uiso calc R 1 H
C7 0.1378(2) 0.66492(19) 0.5464(2) 0.0232(5) Uani d . 1 C
H7 0.1268 0.6667 0.6319 0.028 Uiso calc R 1 H
C8 0.1359(2) 0.77690(19) 0.46552(18) 0.0197(5) Uani d . 1 C
H8 0.1258 0.8573 0.4954 0.024 Uiso calc R 1 H
C9 0.1629(2) 0.88846(18) 0.25279(18) 0.0154(5) Uani d . 1 C
N10 0.16051(16) 0.65533(14) 0.16876(15) 0.0157(4) Uani d . 1 N
C11 0.1716(2) 0.88606(18) 0.12721(18) 0.0149(5) Uani d . 1 C
C12 0.1671(2) 0.76625(18) 0.08407(18) 0.0140(5) Uani d . 1 C
C13 0.1488(2) 0.77680(18) 0.33759(18) 0.0157(5) Uani d . 1 C
C14 0.1560(2) 0.65632(18) 0.29237(19) 0.0170(5) Uani d . 1 C
C15 0.1769(2) 1.01267(19) 0.29875(17) 0.0166(5) Uani d . 1 C
O16 0.32269(14) 1.01472(12) 0.30869(12) 0.0194(3) Uani d . 1 O
O17 0.07683(15) 1.09417(13) 0.32196(13) 0.0241(4) Uani d . 1 O
C18 0.3684(2) 1.12662(18) 0.34204(19) 0.0192(5) Uani d . 1 C
C19 0.3583(2) 1.14740(19) 0.46204(19) 0.0202(5) Uani d . 1 C
C20 0.4221(2) 1.25166(19) 0.4882(2) 0.0250(5) Uani d . 1 C
H20 0.4174 1.2705 0.5694 0.030 Uiso calc R 1 H
C21 0.4915(2) 1.3270(2) 0.3972(2) 0.0260(5) Uani d . 1 C
H21 0.5342 1.3966 0.4171 0.031 Uiso calc R 1 H
C22 0.4999(2) 1.30342(19) 0.2782(2) 0.0254(5) Uani d . 1 C
H22 0.5478 1.3563 0.2167 0.031 Uiso calc R 1 H
C23 0.4377(2) 1.20130(19) 0.2490(2) 0.0230(5) Uani d . 1 C
H23 0.4425 1.1830 0.1676 0.028 Uiso calc R 1 H
C24 0.2861(2) 1.06340(19) 0.56189(19) 0.0263(5) Uani d . 1 C
H24A 0.3143 1.0790 0.6420 0.040 Uiso calc R 1 H
H24B 0.3189 0.9714 0.5552 0.040 Uiso calc R 1 H
H24C 0.1782 1.0850 0.5535 0.040 Uiso calc R 1 H
C25 0.1626(2) 0.53008(17) 0.12404(19) 0.0220(5) Uani d . 1 C
H25A 0.0938 0.4806 0.1734 0.033 Uiso calc R 1 H
H25B 0.2630 0.4793 0.1312 0.033 Uiso calc R 1 H
H25C 0.1323 0.5476 0.0380 0.033 Uiso calc R 1 H
S26 0.23257(6) 0.36221(5) 0.84983(5) 0.01791(14) Uani d . 1 S
O27 0.17644(15) 0.31158(12) 0.96862(12) 0.0213(3) Uani d . 1 O
O28 0.21171(15) 0.50317(12) 0.82054(12) 0.0229(4) Uani d . 1 O
O29 0.20178(14) 0.29779(12) 0.75065(12) 0.0225(4) Uani d . 1 O
C30 0.4331(2) 0.3167(2) 0.8671(2) 0.0231(5) Uani d . 1 C
F31 0.47393(13) 0.18848(11) 0.89992(12) 0.0391(4) Uani d . 1 F
F32 0.48232(13) 0.37370(12) 0.95377(11) 0.0359(3) Uani d . 1 F
F33 0.50550(13) 0.35291(12) 0.76367(11) 0.0342(3) Uani d . 1 F

loop_
_atom_site_aniso_label
_atom_site_aniso_U_11
_atom_site_aniso_U_22
_atom_site_aniso_U_33
_atom_site_aniso_U_12
_atom_site_aniso_U_13
_atom_site_aniso_U_23
C1 0.0159(11) 0.0117(11) 0.0238(13) -0.0026(9) 0.0000(9) -0.0031(9)
C2 0.0176(12) 0.0149(11) 0.0176(13) -0.0023(9) 0.0003(9) 0.0024(9)
C3 0.0191(12) 0.0231(12) 0.0166(12) -0.0024(10) -0.0013(9) -0.0041(10)
C4 0.0173(12) 0.0177(12) 0.0211(13) -0.0035(9) -0.0015(9) -0.0049(10)
C5 0.0180(12) 0.0169(12) 0.0253(14) -0.0045(9) -0.0007(10) -0.0002(10)
C6 0.0176(12) 0.0238(13) 0.0250(14) -0.0037(10) -0.0014(10) 0.0062(10)
C7 0.0183(12) 0.0299(13) 0.0198(13) -0.0039(10) -0.0013(9) 0.0004(10)
C8 0.0180(12) 0.0208(12) 0.0200(13) -0.0032(9) -0.0010(9) -0.0031(10)
C9 0.0102(11) 0.0160(11) 0.0201(13) -0.0011(9) -0.0001(9) -0.0047(9)
N10 0.0160(10) 0.0115(9) 0.0195(11) -0.0028(7) -0.0007(8) -0.0021(8)
C11 0.0092(11) 0.0150(11) 0.0194(12) 0.0012(8) -0.0013(9) -0.0030(9)
C12 0.0091(11) 0.0149(11) 0.0172(12) -0.0011(8) -0.0009(9) -0.0012(9)
C13 0.0106(11) 0.0202(12) 0.0162(12) -0.0016(9) 0.0000(9) -0.0039(9)
C14 0.0118(11) 0.0194(12) 0.0194(13) -0.0035(9) 0.0003(9) -0.0013(9)
C15 0.0221(13) 0.0198(12) 0.0075(11) -0.0044(10) -0.0022(9) -0.0002(9)
O16 0.0170(8) 0.0192(8) 0.0245(9) -0.0043(6) 0.0002(6) -0.0096(6)
O17 0.0207(9) 0.0223(8) 0.0300(9) 0.0021(7) -0.0019(7) -0.0116(7)
C18 0.0158(12) 0.0183(11) 0.0247(13) -0.0016(9) -0.0043(9) -0.0076(10)
C19 0.0184(12) 0.0210(12) 0.0203(13) 0.0009(9) -0.0007(9) -0.0052(10)
C20 0.0233(13) 0.0268(13) 0.0253(13) 0.0034(10) -0.0052(10) -0.0124(11)
C21 0.0184(13) 0.0224(12) 0.0382(15) -0.0005(10) -0.0048(11) -0.0098(11)
C22 0.0205(13) 0.0203(12) 0.0348(15) -0.0030(10) -0.0002(10) -0.0029(10)
C23 0.0183(12) 0.0239(13) 0.0264(13) -0.0015(10) 0.0007(10) -0.0054(10)
C24 0.0294(14) 0.0293(13) 0.0206(13) -0.0028(10) -0.0009(10) -0.0071(10)
C25 0.0300(13) 0.0156(12) 0.0224(13) -0.0055(10) -0.0004(10) -0.0070(9)
S26 0.0183(3) 0.0150(3) 0.0205(3) -0.0030(2) -0.0008(2) -0.0026(2)
O27 0.0254(8) 0.0183(8) 0.0190(8) -0.0050(6) 0.0058(7) 0.0002(6)
O28 0.0325(9) 0.0099(8) 0.0246(9) -0.0016(6) -0.0002(7) -0.0001(6)
O29 0.0262(9) 0.0223(8) 0.0216(8) -0.0063(7) -0.0039(7) -0.0078(7)
C30 0.0252(13) 0.0225(13) 0.0241(14) -0.0079(10) 0.0002(11) -0.0071(10)
F31 0.0269(8) 0.0249(8) 0.0603(10) 0.0065(6) -0.0058(7) -0.0025(7)
F32 0.0293(8) 0.0492(8) 0.0337(8) -0.0114(6) -0.0092(6) -0.0129(7)
F33 0.0247(7) 0.0499(8) 0.0313(8) -0.0148(6) 0.0090(6) -0.0095(6)

loop_
_atom_type_symbol
_atom_type_description
_atom_type_scat_dispersion_real
_atom_type_scat_dispersion_imag
_atom_type_scat_source
C C 0.0033 0.0016 'International Tables Vol C Tables 4.2.6.8 and 6.1.1.4'
H H 0.0000 0.0000 'International Tables Vol C Tables 4.2.6.8 and 6.1.1.4'
N N 0.0061 0.0033 'International Tables Vol C Tables 4.2.6.8 and 6.1.1.4'
O O 0.0106 0.0060 'International Tables Vol C Tables 4.2.6.8 and 6.1.1.4'
F F 0.0171 0.0103 'International Tables Vol C Tables 4.2.6.8 and 6.1.1.4'
S S 0.1246 0.1234 'International Tables Vol C Tables 4.2.6.8 and 6.1.1.4'

loop_
_geom_angle_atom_site_label_1
_geom_angle_atom_site_label_2
_geom_angle_atom_site_label_3
_geom_angle
_geom_angle_publ_flag
C2 C1 C11 120.89(18) ?
C2 C1 H1 119.6 ?
C11 C1 H1 119.6 ?
C1 C2 C3 119.98(18) ?
C1 C2 H2 120.0 ?
C3 C2 H2 120.0 ?
C4 C3 C2 121.5(2) ?
C4 C3 H3 119.2 ?
C2 C3 H3 119.2 ?
C3 C4 C12 119.97(18) ?
C3 C4 H4 120.0 ?
C12 C4 H4 120.0 ?
C6 C5 C14 120.10(19) ?
C6 C5 H5 119.9 ?
C14 C5 H5 119.9 ?
C5 C6 C7 122.01(19) ?
C5 C6 H6 119.0 ?
C7 C6 H6 119.0 ?
C8 C7 C6 118.8(2) ?
C8 C7 H7 120.6 ?
C6 C7 H7 120.6 ?
C7 C8 C13 121.51(19) ?
C7 C8 H8 119.2 ?
C13 C8 H8 119.2 ?
C11 C9 C13 121.52(17) ?
C11 C9 C15 119.13(16) ?
C13 C9 C15 119.27(18) ?
C14 N10 C12 122.27(16) ?
C14 N10 C25 118.96(15) ?
C12 N10 C25 118.75(16) ?
C9 C11 C1 122.17(17) ?
C9 C11 C12 119.15(17) ?
C1 C11 C12 118.68(18) ?
N10 C12 C4 122.19(17) ?
N10 C12 C11 118.83(17) ?
C4 C12 C11 118.94(17) ?
C9 C13 C8 122.84(18) ?
C9 C13 C14 117.96(18) ?
C8 C13 C14 119.11(17) ?
N10 C14 C5 121.85(17) ?
N10 C14 C13 119.95(17) ?
C5 C14 C13 118.17(19) ?
O17 C15 O16 126.38(18) ?
C9 C15 O16 107.48(17) yes
C9 C15 O17 126.14(18) yes
C15 O16 C18 119.35(15) ?
C19 C18 C23 123.81(19) ?
C19 C18 O16 120.66(17) ?
C23 C18 O16 115.10(18) ?
C18 C19 C20 116.30(19) ?
C18 C19 C24 122.96(18) ?
C20 C19 C24 120.74(19) ?
C21 C20 C19 120.8(2) ?
C21 C20 H20 119.6 ?
C19 C20 H20 119.6 ?
C22 C21 C20 121.4(2) ?
C22 C21 H21 119.3 ?
C20 C21 H21 119.3 ?
C21 C22 C23 119.3(2) ?
C21 C22 H22 120.3 ?
C23 C22 H22 120.3 ?
C22 C23 C18 118.3(2) ?
C22 C23 H23 120.8 ?
C18 C23 H23 120.8 ?
C19 C24 H24A 109.5 ?
C19 C24 H24B 109.5 ?
H24A C24 H24B 109.5 ?
C19 C24 H24C 109.5 ?
H24A C24 H24C 109.5 ?
H24B C24 H24C 109.5 ?
N10 C25 H25A 109.5 ?
N10 C25 H25B 109.5 ?
H25A C25 H25B 109.5 ?
N10 C25 H25C 109.5 ?
H25A C25 H25C 109.5 ?
H25B C25 H25C 109.5 ?
O29 S26 O27 115.28(8) ?
O29 S26 O28 114.83(8) ?
O27 S26 O28 114.98(8) ?
O29 S26 C30 103.24(9) ?
O27 S26 C30 103.17(9) ?
O28 S26 C30 102.86(9) ?
F31 C30 F33 107.69(17) ?
F31 C30 F32 107.10(17) ?
F33 C30 F32 106.79(15) ?
F31 C30 S26 111.75(13) ?
F33 C30 S26 112.04(14) ?
F32 C30 S26 111.20(14) ?

loop_
_geom_bond_atom_site_label_1
_geom_bond_atom_site_label_2
_geom_bond_distance
_geom_bond_publ_flag
C1 C2 1.348(3) ?
C1 C11 1.428(2) ?
C1 H1 0.9500 ?
C2 C3 1.414(3) ?
C2 H2 0.9500 ?
C3 C4 1.364(3) ?
C3 H3 0.9500 ?
C4 C12 1.411(3) ?
C4 H4 0.9500 ?
C5 C6 1.360(3) ?
C5 C14 1.418(3) ?
C5 H5 0.9500 ?
C6 C7 1.418(3) ?
C6 H6 0.9500 ?
C7 C8 1.356(3) ?
C7 H7 0.9500 ?
C8 C13 1.416(3) ?
C8 H8 0.9500 ?
C9 C11 1.392(3) yes
C9 C13 1.400(2) ?
C9 C15 1.511(3) yes
N10 C14 1.368(2) ?
N10 C12 1.380(2) yes
N10 C25 1.484(2) yes
C11 C12 1.432(2) ?
C13 C14 1.433(3) ?
C15 O16 1.348(2) yes
C15 O17 1.196(2) yes
O16 C18 1.427(2) yes
C18 C19 1.378(3) yes
C18 C23 1.392(3) ?
C19 C20 1.407(3) ?
C19 C24 1.504(3) yes
C20 C21 1.382(3) ?
C20 H20 0.9500 ?
C21 C22 1.376(3) ?
C21 H21 0.9500 ?
C22 C23 1.391(3) ?
C22 H22 0.9500 ?
C23 H23 0.9500 ?
C24 H24A 0.9800 ?
C24 H24B 0.9800 ?
C24 H24C 0.9800 ?
C25 H25A 0.9800 ?
C25 H25B 0.9800 ?
C25 H25C 0.9800 ?
S26 O29 1.4438(13) ?
S26 O27 1.4442(13) ?
S26 O28 1.4494(13) ?
S26 C30 1.825(2) ?
C30 F31 1.332(2) ?
C30 F33 1.334(2) ?
C30 F32 1.343(2) ?

loop_
_geom_hbond_atom_site_label_D
_geom_hbond_atom_site_label_H
_geom_hbond_atom_site_label_A
_geom_hbond_site_symmetry_A
_geom_hbond_distance_DH
_geom_hbond_distance_HA
_geom_hbond_distance_DA
_geom_hbond_angle_DHA
_geom_hbond_publ_flag
C1 H1 O27 1_564 0.95 2.50 3.247(2) 136 y
C2 H2 O29 1_564 0.95 2.50 3.435(2) 166 y
C4 H4 O28 1_554 0.95 2.39 3.322(2) 165 y
C6 H6 O29 . 0.95 2.53 3.450(3) 163 y
C7 H7 O28 . 0.95 2.53 3.253(3) 133 y
C25 H25C O28 1_554 0.98 2.58 3.423(3) 144 y
C5 H5 Cg4 1_545 0.95 3.08 3.773(2) 132 y
C6 H6 Cg3 2_566 0.95 3.36 3.822(2) 112 y
C21 H21 Cg3 2_676 0.95 3.38 3.954(2) 121 y
C24 H24B Cg4 2_676 0.98 2.87 3.649(2) 137 y

loop_
_geom_torsion_atom_site_label_1
_geom_torsion_atom_site_label_2
_geom_torsion_atom_site_label_3
_geom_torsion_atom_site_label_4
_geom_torsion
_geom_torsion_publ_flag
C11 C1 C2 C3 -0.2(3) ?
C1 C2 C3 C4 0.2(3) ?
C2 C3 C4 C12 -0.6(3) ?
C14 C5 C6 C7 2.0(3) ?
C5 C6 C7 C8 -4.3(3) ?
C6 C7 C8 C13 1.5(3) ?
C13 C9 C11 C1 -179.90(18) ?
C15 C9 C11 C1 -3.1(3) ?
C13 C9 C11 C12 -0.5(3) ?
C15 C9 C11 C12 176.33(17) ?
C2 C1 C11 C9 -179.84(19) ?
C2 C1 C11 C12 0.7(3) ?
C14 N10 C12 C4 178.80(18) ?
C25 N10 C12 C4 0.5(3) ?
C14 N10 C12 C11 1.0(3) ?
C25 N10 C12 C11 -177.33(16) ?
C3 C4 C12 N10 -176.74(17) ?
C3 C4 C12 C11 1.1(3) ?
C9 C11 C12 N10 -2.7(3) ?
C1 C11 C12 N10 176.79(16) ?
C9 C11 C12 C4 179.40(18) ?
C1 C11 C12 C4 -1.1(3) ?
C11 C9 C13 C8 -178.38(18) ?
C15 C9 C13 C8 4.8(3) ?
C11 C9 C13 C14 5.1(3) ?
C15 C9 C13 C14 -171.67(17) ?
C7 C8 C13 C9 -173.09(18) ?
C7 C8 C13 C14 3.4(3) ?
C12 N10 C14 C5 -173.96(17) ?
C25 N10 C14 C5 4.3(3) ?
C12 N10 C14 C13 3.8(3) ?
C25 N10 C14 C13 -177.87(16) ?
C6 C5 C14 N10 -179.23(18) ?
C6 C5 C14 C13 2.9(3) ?
C9 C13 C14 N10 -6.8(3) ?
C8 C13 C14 N10 176.55(17) ?
C9 C13 C14 C5 171.09(17) ?
C8 C13 C14 C5 -5.6(3) ?
C11 C9 C15 O17 95.4(2) yes
C13 C9 C15 O17 -87.7(2) ?
C11 C9 C15 O16 -84.6(2) ?
C13 C9 C15 O16 92.3(2) ?
O17 C15 O16 C18 -4.5(3) ?
C9 C15 O16 C18 175.48(15) ?
C15 O16 C18 C19 77.0(2) yes
C15 O16 C18 C23 -110.11(19) ?
C23 C18 C19 C20 0.5(3) ?
O16 C18 C19 C20 172.72(17) ?
C23 C18 C19 C24 -178.42(19) ?
O16 C18 C19 C24 -6.2(3) ?
C18 C19 C20 C21 -0.5(3) ?
C24 C19 C20 C21 178.47(19) ?
C19 C20 C21 C22 0.3(3) ?
C20 C21 C22 C23 -0.2(3) ?
C21 C22 C23 C18 0.2(3) ?
C19 C18 C23 C22 -0.4(3) ?
O16 C18 C23 C22 -172.97(17) ?
O29 S26 C30 F31 -62.96(16) ?
O27 S26 C30 F31 57.41(16) ?
O28 S26 C30 F31 177.29(14) ?
O29 S26 C30 F33 57.99(15) ?
O27 S26 C30 F33 178.36(13) ?
O28 S26 C30 F33 -61.75(15) ?
O29 S26 C30 F32 177.41(13) ?
O27 S26 C30 F32 -62.22(15) ?
O28 S26 C30 F32 57.66(15) ?

loop_
_cod_related_entry_id
_cod_related_entry_database
_cod_related_entry_code
1 ChemSpider 21126624
